data_7063489
loop_
_publ_author_name
'Panda, Subhashree S.'
'Kumari, Supriya'
'Dixit, Manjusha'
'Sharma, Nagendra K.'

_publ_section_title
;
 Synthesis and DNA cleavage studies of rationally designed metallopeptides
 from N-salicyl-AA-picolamide (SAP) and Cu(ii) ions
;
_journal_issue 45
_journal_name_full 'New Journal of Chemistry'
_journal_page_first 19188
_journal_page_last 19194
_journal_paper_doi 10.1039/D4NJ03573A
_journal_volume 48
_journal_year 2024
_chemical_formula_moiety 'C15 H13 Cu N3 O3'
_chemical_formula_sum 'C15 H13 Cu N3 O3'
_chemical_formula_weight 346.83
_space_group_crystal_system monoclinic
_space_group_IT_number 14
_space_group_name_Hall '-P 2ybc'
_space_group_name_H-M_alt 'P 1 21/c 1'
_symmetry_Int_Tables_number 14
_atom_sites_solution_primary direct
_audit_creation_date 2022-12-02
_audit_creation_method
;
Olex2 1.2-alpha
(compiled 2017.03.28 svn.r3405 for OlexSys, GUI svn.r5335)
;
_audit_update_record
;
2024-01-20 deposited with the CCDC.	2024-10-14 downloaded from the CCDC.
;
_cell_angle_alpha 90
_cell_angle_beta 104.164(8)
_cell_angle_gamma 90
_cell_formula_units_Z 4
_cell_length_a 11.3112(9)
_cell_length_b 6.6485(5)
_cell_length_c 18.4942(14)
_cell_measurement_reflns_used 6089
_cell_measurement_temperature 297.3(9)
_cell_measurement_theta_max 30.5290
_cell_measurement_theta_min 3.6820
_cell_volume 1348.53(19)
_computing_cell_refinement 'CrysAlisPro 1.171.42.52a (Rigaku OD, 2022)'
_computing_data_collection 'CrysAlisPro 1.171.42.52a (Rigaku OD, 2022)'
_computing_data_reduction 'CrysAlisPro 1.171.42.52a (Rigaku OD, 2022)'
_computing_molecular_graphics 'Olex2 (Dolomanov et al., 2009)'
_computing_publication_material 'Olex2 (Dolomanov et al., 2009)'
_computing_structure_refinement 'olex2.refine (Bourhis et al., 2015)'
_computing_structure_solution 'SIR2004 (Burla et al., 2007)'
_diffrn_ambient_temperature 297.15
_diffrn_detector_area_resol_mean 5.8140
_diffrn_detector_type 'Pilatus 200K'
_diffrn_measured_fraction_theta_full 0.9967
_diffrn_measured_fraction_theta_max 0.9967
_diffrn_measurement_details
;
List of Runs (angles in degrees, time in seconds):

  # Type    Start    End  Width  t~exp~   \w     \q     \k     \f   Frames
#--------------------------------------------------------------------------
  1  \w     -1.00  49.00   0.50   36.68    --    3.51-116.00  27.00  100
  2  \w    -60.00   3.00   0.50   36.68    --    3.51 -37.00  60.00  126
  3  \w      7.00  39.00   0.50   36.68    --    3.51  37.00-150.00   64
  4  \w    -42.00   7.00   0.50   36.68    --    3.51 -77.00-120.00   98
  5  \w    -15.00  17.00   0.50   36.68    --   -4.14  77.00  60.00   64
  6  \w    -15.00  17.00   0.50   36.68    --   -4.14 -99.00 -30.00   64
  7  \w    -27.00   9.00   0.50   36.68    --   -4.14  77.00 150.00   72
  8  \w      5.00  31.00   0.50   36.68    --   -4.14 -99.00-150.00   52
;
_diffrn_measurement_device 'four-circle diffractometer'
_diffrn_measurement_device_type 'SuperNova, Dual, Cu at home/near, Pilatus 200K'
_diffrn_measurement_method '\w scans'
_diffrn_radiation_type 'Mo K\a'
_diffrn_radiation_wavelength 0.71073
_diffrn_reflns_av_R_equivalents 0.0586
_diffrn_reflns_av_unetI/netI 0.0488
_diffrn_reflns_limit_h_max 14
_diffrn_reflns_limit_h_min -14
_diffrn_reflns_limit_k_max 8
_diffrn_reflns_limit_k_min -8
_diffrn_reflns_limit_l_max 23
_diffrn_reflns_limit_l_min -23
_diffrn_reflns_number 12828
_diffrn_reflns_theta_full 26.3650
_diffrn_reflns_theta_max 26.36
_diffrn_reflns_theta_min 3.58
_exptl_absorpt_coefficient_mu 1.636
_exptl_absorpt_correction_T_max 1.00000
_exptl_absorpt_correction_T_min 0.64509
_exptl_absorpt_correction_type multi-scan
_exptl_absorpt_process_details
;
CrysAlisPro 1.171.42.52a (Rigaku Oxford Diffraction, 2022)
Empirical absorption correction using spherical harmonics,
implemented in SCALE3 ABSPACK scaling algorithm.
;
_exptl_crystal_colour 'clear orangish red'
_exptl_crystal_colour_lustre clear
_exptl_crystal_colour_modifier orangish
_exptl_crystal_colour_primary red
_exptl_crystal_density_diffrn 1.7082
_exptl_crystal_description needle
_exptl_crystal_F_000 709.6318
_exptl_crystal_preparation 'As per the reaction scheme'
_exptl_crystal_recrystallization_method 'Slow evaporation'
_exptl_crystal_size_max 0.31
_exptl_crystal_size_mid 0.22
_exptl_crystal_size_min 0.18
_refine_diff_density_max 0.3668
_refine_diff_density_min -0.3477
_refine_diff_density_rms 0.0801
_refine_ls_d_res_high 0.8002
_refine_ls_d_res_low 5.6854
_refine_ls_goodness_of_fit_ref 1.0286
_refine_ls_hydrogen_treatment constr
_refine_ls_matrix_type full
_refine_ls_number_constraints 24
_refine_ls_number_parameters 200
_refine_ls_number_reflns 2748
_refine_ls_number_restraints 0
_refine_ls_restrained_S_all 1.0286
_refine_ls_R_factor_all 0.0381
_refine_ls_R_factor_gt 0.0319
_refine_ls_shift/su_max 0.0000
_refine_ls_shift/su_mean 0.0000
_refine_ls_structure_factor_coef Fsqd
_refine_ls_weighting_details 'w=1/[\s^2^(Fo^2^)+(0.0301P)^2^+0.8084P] where P=(Fo^2^+2Fc^2^)/3'
_refine_ls_weighting_scheme calc
_refine_ls_wR_factor_gt 0.0783
_refine_ls_wR_factor_ref 0.0814
_reflns_Friedel_coverage 0.0
_reflns_limit_h_max 13
_reflns_limit_h_min -14
_reflns_limit_k_max 8
_reflns_limit_k_min 0
_reflns_limit_l_max 22
_reflns_limit_l_min 0
_reflns_number_gt 2378
_reflns_number_total 2748
_reflns_threshold_expression I>=2u(I)
_cod_data_source_file d4nj03573a2.cif
_cod_data_source_block NKS-SSDP-221-Cu_auto
_cod_depositor_comments 'Adding full bibliography for 7063489--7063491.cif.'
_cod_database_code 7063489
_olex2_refinement_description
;
1. Fixed Uiso
 At 1.2 times of:
  All C(H) groups, All C(H,H) groups
 At 1.5 times of:
  All O(H) groups
2.a Secondary CH2 refined with riding coordinates:
 C10(H10a,H10b), C8(H8a,H8b)
2.b Aromatic/amide H refined with riding coordinates:
 C15(H15), C5(H5), C2(H2), C12(H12), C14(H14), C3(H3), C4(H4), C13(H13)
2.c Idealised tetrahedral OH refined as rotating group:
 O1(H1)
;
_olex2_exptl_crystal_mounting_method 'mMethod on the loop'
_olex2_submission_special_instructions 'No special instructions were received'
_oxdiff_exptl_absorpt_empirical_details
;
Empirical correction (ABSPACK) includes:
- Absorption correction using spherical harmonics
- Frame scaling
;

loop_
_space_group_symop_id
_space_group_symop_operation_xyz
1 x,y,z
2 -x,y+1/2,-z+1/2
3 -x,-y,-z
4 x,-y-1/2,z-1/2

loop_
_atom_site_label
_atom_site_type_symbol
_atom_site_fract_x
_atom_site_fract_y
_atom_site_fract_z
_atom_site_U_iso_or_equiv
_atom_site_adp_type
_atom_site_occupancy
_atom_site_refinement_flags_posn
Cu1 Cu 0.71528(2) 0.40739(4) 0.589905(14) 0.02752(11) Uani 1.000000 .
O3 O 0.45044(15) 0.7044(3) 0.65349(9) 0.0382(4) Uani 1.000000 .
O2 O 0.83407(15) 0.2178(3) 0.58515(9) 0.0373(4) Uani 1.000000 .
O1 O 0.67759(18) 0.0611(3) 0.76780(11) 0.0493(5) Uani 1.000000 .
H1 H 0.637(3) 0.147(2) 0.7825(12) 0.0740(8) Uiso 1.000000 GR
N3 N 0.73902(17) 0.5809(3) 0.50644(10) 0.0287(4) Uani 1.000000 .
N2 N 0.59063(17) 0.5989(3) 0.59108(10) 0.0295(4) Uani 1.000000 .
N1 N 0.66160(16) 0.2849(3) 0.67115(10) 0.0299(4) Uani 1.000000 .
C11 C 0.66867(19) 0.7455(4) 0.49369(11) 0.0273(5) Uani 1.000000 .
C9 C 0.53157(19) 0.5834(3) 0.64317(12) 0.0284(5) Uani 1.000000 .
C1 C 0.8548(2) 0.0531(4) 0.62571(12) 0.0278(5) Uani 1.000000 .
C6 C 0.79788(19) -0.0001(4) 0.68386(11) 0.0268(5) Uani 1.000000 .
C10 C 0.57475(19) 0.7649(4) 0.53936(12) 0.0287(5) Uani 1.000000 .
H10a H 0.49322(19) 0.7623(4) 0.50685(12) 0.0344(6) Uiso 1.000000 R
H10b H 0.58560(19) 0.8914(4) 0.56632(12) 0.0344(6) Uiso 1.000000 R
C7 C 0.7068(2) 0.1260(4) 0.70769(12) 0.0290(5) Uani 1.000000 .
C15 C 0.8274(2) 0.5561(4) 0.46977(13) 0.0349(5) Uani 1.000000 .
H15 H 0.8756(2) 0.4411(4) 0.47854(13) 0.0419(6) Uiso 1.000000 R
C8 C 0.5682(2) 0.4043(4) 0.69457(13) 0.0325(5) Uani 1.000000 .
H8a H 0.4972(2) 0.3212(4) 0.69337(13) 0.0390(6) Uiso 1.000000 R
H8b H 0.5998(2) 0.4508(4) 0.74534(13) 0.0390(6) Uiso 1.000000 R
C5 C 0.8300(2) -0.1845(4) 0.72116(13) 0.0336(5) Uani 1.000000 .
H5 H 0.7912(2) -0.2217(4) 0.75802(13) 0.0403(6) Uiso 1.000000 R
C2 C 0.9432(2) -0.0812(4) 0.61118(13) 0.0342(5) Uani 1.000000 .
H2 H 0.9819(2) -0.0491(4) 0.57375(13) 0.0410(6) Uiso 1.000000 R
C12 C 0.6833(2) 0.8888(4) 0.44249(13) 0.0358(6) Uani 1.000000 .
H12 H 0.6323(2) 1.0004(4) 0.43298(13) 0.0430(7) Uiso 1.000000 R
C14 C 0.8482(2) 0.6970(4) 0.41965(13) 0.0392(6) Uani 1.000000 .
H14 H 0.9108(2) 0.6794(4) 0.39572(13) 0.0470(7) Uiso 1.000000 R
C3 C 0.9738(2) -0.2555(4) 0.64985(14) 0.0392(6) Uani 1.000000 .
H3 H 1.0337(2) -0.3381(4) 0.63916(14) 0.0471(7) Uiso 1.000000 R
C4 C 0.9160(2) -0.3115(4) 0.70546(14) 0.0388(6) Uani 1.000000 .
H4 H 0.9354(2) -0.4320(4) 0.73120(14) 0.0466(7) Uiso 1.000000 R
C13 C 0.7745(2) 0.8640(4) 0.40569(13) 0.0397(6) Uani 1.000000 .
H13 H 0.7863(2) 0.9600(4) 0.37153(13) 0.0476(7) Uiso 1.000000 R

loop_
_atom_site_aniso_label
_atom_site_aniso_U_11
_atom_site_aniso_U_22
_atom_site_aniso_U_33
_atom_site_aniso_U_12
_atom_site_aniso_U_13
_atom_site_aniso_U_23
Cu1 0.03029(17) 0.02869(18) 0.02854(16) 0.00695(11) 0.01675(12) 0.00469(11)
O3 0.0440(9) 0.0390(10) 0.0400(9) 0.0146(8) 0.0263(8) 0.0056(8)
O2 0.0455(9) 0.0334(10) 0.0427(9) 0.0142(8) 0.0294(8) 0.0128(8)
O1 0.0613(12) 0.0495(12) 0.0506(11) 0.0199(9) 0.0395(10) 0.0220(9)
N3 0.0320(9) 0.0320(11) 0.0255(9) 0.0056(8) 0.0132(7) 0.0017(8)
N2 0.0301(9) 0.0324(11) 0.0301(9) 0.0068(8) 0.0156(8) 0.0048(8)
N1 0.0304(9) 0.0327(11) 0.0317(9) 0.0063(8) 0.0172(8) 0.0035(8)
C11 0.0280(10) 0.0309(12) 0.0237(10) 0.0036(9) 0.0077(8) 0.0003(9)
C9 0.0253(10) 0.0334(13) 0.0288(10) -0.0000(9) 0.0111(9) -0.0022(9)
C1 0.0279(10) 0.0290(12) 0.0278(10) 0.0017(9) 0.0094(9) -0.0006(9)
C6 0.0268(10) 0.0261(12) 0.0282(10) -0.0002(9) 0.0081(8) 0.0013(9)
C10 0.0264(10) 0.0333(13) 0.0282(10) 0.0076(9) 0.0101(8) 0.0030(9)
C7 0.0287(11) 0.0313(12) 0.0301(11) -0.0029(10) 0.0127(9) 0.0034(9)
C15 0.0378(12) 0.0384(14) 0.0337(12) 0.0118(11) 0.0188(10) 0.0035(10)
C8 0.0342(12) 0.0365(14) 0.0332(11) 0.0067(10) 0.0205(10) 0.0034(10)
C5 0.0344(12) 0.0347(14) 0.0318(11) -0.0000(11) 0.0087(9) 0.0059(10)
C2 0.0381(12) 0.0336(14) 0.0346(12) 0.0073(10) 0.0162(10) 0.0000(10)
C12 0.0392(13) 0.0361(14) 0.0346(12) 0.0105(11) 0.0134(10) 0.0088(10)
C14 0.0438(13) 0.0444(16) 0.0377(12) 0.0074(12) 0.0259(11) 0.0050(11)
C3 0.0412(13) 0.0347(14) 0.0428(13) 0.0133(11) 0.0123(11) -0.0020(11)
C4 0.0446(13) 0.0289(13) 0.0400(13) 0.0073(11) 0.0048(11) 0.0057(11)
C13 0.0476(14) 0.0431(15) 0.0335(12) 0.0063(12) 0.0199(11) 0.0117(11)

loop_
_atom_type_symbol
_atom_type_scat_dispersion_real
_atom_type_scat_dispersion_imag
_atom_type_scat_Cromer_Mann_a1
_atom_type_scat_Cromer_Mann_a2
_atom_type_scat_Cromer_Mann_a3
_atom_type_scat_Cromer_Mann_a4
_atom_type_scat_Cromer_Mann_b1
_atom_type_scat_Cromer_Mann_b2
_atom_type_scat_Cromer_Mann_b3
_atom_type_scat_Cromer_Mann_b4
_atom_type_scat_Cromer_Mann_c
_atom_type_scat_source
_atom_type_scat_dispersion_source
H 0.00000 0.00000 0.49300 0.32291 0.14019 0.04081 10.51090 26.12570 3.14236 57.79970 0.0030380000826 'International Tables Volume C Table 6.1.1.4 (pp. 500-502)' 'Henke, Gullikson and Davis, At. Data and Nucl. Data Tables, 1993, 54, 2'
C 0.00347 0.00161 2.31000 1.02000 1.58860 0.86500 20.84390 10.20750 0.56870 51.65120 0.215599998832 'International Tables Volume C Table 6.1.1.4 (pp. 500-502)' 'Henke, Gullikson and Davis, At. Data and Nucl. Data Tables, 1993, 54, 2'
Cu 0.34125 1.28947 13.33800 7.16760 5.61580 1.67350 3.58280 0.24700 11.39660 64.81260 1.19099998474 'International Tables Volume C Table 6.1.1.4 (pp. 500-502)' 'Henke, Gullikson and Davis, At. Data and Nucl. Data Tables, 1993, 54, 2'
O 0.01158 0.00611 3.04850 2.28680 1.54630 0.86700 13.27710 5.70110 0.32390 32.90890 0.250800013542 'International Tables Volume C Table 6.1.1.4 (pp. 500-502)' 'Henke, Gullikson and Davis, At. Data and Nucl. Data Tables, 1993, 54, 2'
N 0.00653 0.00323 12.21260 3.13220 2.01250 1.16630 0.00570 9.89330 28.99750 0.58260 -11.5290002823 'International Tables Volume C Table 6.1.1.4 (pp. 500-502)' 'Henke, Gullikson and Davis, At. Data and Nucl. Data Tables, 1993, 54, 2'

loop_
_geom_angle_atom_site_label_1
_geom_angle_atom_site_label_2
_geom_angle_atom_site_label_3
_geom_angle
_geom_angle_site_symmetry_1
_geom_angle_site_symmetry_3
_geom_angle_publ_flag
N3 Cu1 O2 96.86(7) . . ?
N2 Cu1 O2 177.88(8) . . ?
N2 Cu1 N3 82.10(7) . . ?
N1 Cu1 O2 96.85(7) . . ?
N1 Cu1 N3 166.28(8) . . ?
N1 Cu1 N2 84.18(8) . . ?
C1 O2 Cu1 124.53(13) . . ?
C11 N3 Cu1 114.93(14) . . ?
C15 N3 Cu1 125.08(16) . . ?
C15 N3 C11 119.52(19) . . ?
C9 N2 Cu1 118.06(16) . . ?
C10 N2 Cu1 118.45(13) . . ?
C10 N2 C9 123.17(19) . . ?
C7 N1 Cu1 126.32(15) . . ?
C8 N1 Cu1 112.76(14) . . ?
C8 N1 C7 120.64(18) . . ?
C10 C11 N3 116.01(19) . . ?
C12 C11 N3 121.23(19) . . ?
C12 C11 C10 122.7(2) . . ?
N2 C9 O3 125.5(2) . . ?
C8 C9 O3 119.98(19) . . ?
C8 C9 N2 114.48(19) . . ?
C6 C1 O2 125.9(2) . . ?
C2 C1 O2 116.90(19) . . ?
C2 C1 C6 117.2(2) . . ?
C7 C6 C1 124.1(2) . . ?
C5 C6 C1 118.3(2) . . ?
C5 C6 C7 117.56(19) . . ?
C11 C10 N2 108.29(18) . . ?
N1 C7 O1 124.4(2) . . ?
C6 C7 O1 114.0(2) . . ?
C6 C7 N1 121.63(19) . . ?
C14 C15 N3 121.6(2) . . ?
C9 C8 N1 110.19(17) . . ?
C4 C5 C6 122.9(2) . . ?
C3 C2 C1 122.6(2) . . ?
C13 C12 C11 119.1(2) . . ?
C13 C14 C15 118.7(2) . . ?
C4 C3 C2 120.6(2) . . ?
C3 C4 C5 118.4(2) . . ?
C14 C13 C12 119.8(2) . . ?

loop_
_geom_bond_atom_site_label_1
_geom_bond_atom_site_label_2
_geom_bond_distance
_geom_bond_site_symmetry_2
_geom_bond_publ_flag
Cu1 O2 1.8601(16) . ?
Cu1 N3 1.9969(18) . ?
Cu1 N2 1.9039(18) . ?
Cu1 N1 1.9329(17) . ?
O3 C9 1.269(3) . ?
O2 C1 1.315(3) . ?
O1 C7 1.308(3) . ?
N3 C11 1.340(3) . ?
N3 C15 1.349(3) . ?
N2 C9 1.304(3) . ?
N2 C10 1.443(3) . ?
N1 C7 1.291(3) . ?
N1 C8 1.469(3) . ?
C11 C10 1.516(3) . ?
C11 C12 1.381(3) . ?
C9 C8 1.517(3) . ?
C1 C6 1.426(3) . ?
C1 C2 1.415(3) . ?
C6 C7 1.476(3) . ?
C6 C5 1.411(3) . ?
C15 C14 1.377(3) . ?
C5 C4 1.372(3) . ?
C2 C3 1.362(3) . ?
C12 C13 1.378(3) . ?
C14 C13 1.374(4) . ?
C3 C4 1.397(4) . ?
